data_9016374
loop_
_publ_author_name
'Tegel, M.'
'Rotter, M.'
'Weiss, V.'
'Schappacher, F. M.'
'Pottgen, R.'
'Johrendt, D.'

_publ_section_title
;
 Structural and magnetic phase transitions in the ternary iron arsenides SrFe2As2 and EuFe2As2
 Note: T = 297 K
;
_journal_name_full 'Journal of Physics: Condensed Matter'
_journal_page_first 452201_1
_journal_page_last 452201_5
_journal_volume 20
_journal_year 2008
_chemical_compound_source Synthetic
_chemical_formula_sum 'As2 Fe2 Sr'
_space_group_IT_number 139
_symmetry_space_group_name_Hall '-I 4 2'
_symmetry_space_group_name_H-M 'I 4/m m m'
_cell_angle_alpha 90
_cell_angle_beta 90
_cell_angle_gamma 90
_cell_length_a 3.9243
_cell_length_b 3.9243
_cell_length_c 12.3644
_cell_formula_units_Z 2
_cell_volume 190.413
_database_code_amcsd 0018356
_exptl_crystal_density_diffrn 6.090
_cod_original_formula_sum 'Sr Fe2 As2'
_cod_database_code 9016374
_amcsd_formula_title SrFe2As2

loop_
_space_group_symop_operation_xyz
x,y,z
1/2+x,1/2+y,1/2+z
-y,-x,z
1/2-y,1/2-x,1/2+z
y,x,-z
1/2+y,1/2+x,1/2-z
y,-x,-z
1/2+y,1/2-x,1/2-z
-y,x,z
1/2-y,1/2+x,1/2+z
x,-y,z
1/2+x,1/2-y,1/2+z
-x,y,-z
1/2-x,1/2+y,1/2-z
x,y,-z
1/2+x,1/2+y,1/2-z
-x,-y,z
1/2-x,1/2-y,1/2+z
y,x,z
1/2+y,1/2+x,1/2+z
-y,-x,-z
1/2-y,1/2-x,1/2-z
-y,x,-z
1/2-y,1/2+x,1/2-z
y,-x,z
1/2+y,1/2-x,1/2+z
-x,y,z
1/2-x,1/2+y,1/2+z
x,-y,-z
1/2+x,1/2-y,1/2-z
-x,-y,-z
1/2-x,1/2-y,1/2-z

loop_
_atom_site_label
_atom_site_fract_x
_atom_site_fract_y
_atom_site_fract_z
_atom_site_U_iso_or_equiv
Sr 0.00000 0.00000 0.00000 0.01290
Fe 0.50000 0.00000 0.25000 0.00720
As 0.00000 0.00000 0.36000 0.00860

loop_
_cod_related_entry_id
_cod_related_entry_database
_cod_related_entry_code
1 AMCSD 0018356
